data_2204902
loop_
_publ_author_name
'Chen, Jin-Xiang'
'Zhang, Wen-Hua'
'Ren, Zhi-Gang'
'Zhang, Yong'
'Lang, Jian-Ping'

_publ_section_title
;
 Bis[4-(trimethylammonio)phenyl] disulfide tetraiodomercurate(II)
;
_journal_issue 1
_journal_name_full 'Acta Crystallographica Section E'
_journal_page_first m60
_journal_page_last m62
_journal_paper_doi 10.1107/S1600536804031630
_journal_volume 61
_journal_year 2005
_chemical_formula_iupac '(C18 H26 N2 S2) [Hg I4]'
_chemical_formula_moiety 'C18 H26 N2 S2 2+ , Hg I4 2-'
_chemical_formula_sum 'C18 H26 Hg I4 N2 S2'
_chemical_formula_weight 1042.72
_chemical_name_systematic
;
Bis[4-trimethylammonio)phenyl] disulfide tetraiodomercurate(II)
;
_space_group_IT_number 14
_symmetry_cell_setting monoclinic
_symmetry_space_group_name_Hall '-P 2yn'
_symmetry_space_group_name_H-M 'P 1 21/n 1'
_atom_sites_solution_hydrogens geom
_atom_sites_solution_primary direct
_atom_sites_solution_secondary difmap
_cell_angle_alpha 90.00
_cell_angle_beta 95.332(2)
_cell_angle_gamma 90.00
_cell_formula_units_Z 4
_cell_length_a 10.4974(8)
_cell_length_b 20.3856(13)
_cell_length_c 13.2263(10)
_cell_measurement_reflns_used 10684
_cell_measurement_temperature 193(2)
_cell_measurement_theta_max 27.5
_cell_measurement_theta_min 3.1
_cell_volume 2818.1(4)
_computing_cell_refinement CrystalClear
_computing_data_collection 'CrystalClear (Rigaku, 2001)'
_computing_data_reduction 'CrystalStructure (Rigaku/MSC, 2004)'
_computing_molecular_graphics 'ORTEPII (Johnson, 1976)'
_computing_publication_material SHELXL97
_computing_structure_refinement 'SHELXL97 (Sheldrick, 1997)'
_computing_structure_solution 'SHELXS97 (Sheldrick, 1997)'
_diffrn_ambient_temperature 193(2)
_diffrn_detector_area_resol_mean 7.31
_diffrn_measured_fraction_theta_full 0.998
_diffrn_measured_fraction_theta_max 0.998
_diffrn_measurement_device_type 'Rigaku Mercury CCD area-detector'
_diffrn_measurement_method \w
_diffrn_radiation_monochromator graphite
_diffrn_radiation_source 'fine-focus sealed tube'
_diffrn_radiation_type MoK\a
_diffrn_radiation_wavelength 0.71070
_diffrn_reflns_av_R_equivalents 0.0486
_diffrn_reflns_av_sigmaI/netI 0.0374
_diffrn_reflns_limit_h_max 13
_diffrn_reflns_limit_h_min -13
_diffrn_reflns_limit_k_max 26
_diffrn_reflns_limit_k_min -22
_diffrn_reflns_limit_l_max 16
_diffrn_reflns_limit_l_min -17
_diffrn_reflns_number 31234
_diffrn_reflns_theta_full 27.48
_diffrn_reflns_theta_max 27.48
_diffrn_reflns_theta_min 3.09
_diffrn_standards_decay_% 0
_diffrn_standards_interval_count 0
_diffrn_standards_interval_time 0
_diffrn_standards_number 0
_exptl_absorpt_coefficient_mu 9.999
_exptl_absorpt_correction_T_max 0.223
_exptl_absorpt_correction_T_min 0.104
_exptl_absorpt_correction_type multi-scan
_exptl_absorpt_process_details '(Jacobson, 1998)'
_exptl_crystal_colour colourless
_exptl_crystal_density_diffrn 2.458
_exptl_crystal_density_meas ?
_exptl_crystal_density_method .
_exptl_crystal_description block
_exptl_crystal_F_000 1888
_exptl_crystal_size_max 0.50
_exptl_crystal_size_mid 0.20
_exptl_crystal_size_min 0.15
_refine_diff_density_max 2.350
_refine_diff_density_min -1.934
_refine_ls_extinction_method none
_refine_ls_goodness_of_fit_ref 1.074
_refine_ls_hydrogen_treatment constr
_refine_ls_matrix_type full
_refine_ls_number_parameters 251
_refine_ls_number_reflns 6445
_refine_ls_number_restraints 0
_refine_ls_restrained_S_all 1.074
_refine_ls_R_factor_all 0.0481
_refine_ls_R_factor_gt 0.0405
_refine_ls_shift/su_max 0.001
_refine_ls_shift/su_mean 0.000
_refine_ls_structure_factor_coef Fsqd
_refine_ls_weighting_details 'calc w = 1/[\s^2^(Fo^2^)+(0.0502P)^2^+3.7432P] where P=(Fo^2^+2Fc^2^)/3'
_refine_ls_weighting_scheme calc
_refine_ls_wR_factor_gt 0.0963
_refine_ls_wR_factor_ref 0.1008
_reflns_number_gt 5645
_reflns_number_total 6459
_reflns_threshold_expression I>2\s(I)
_cod_data_source_file is6020.cif
_cod_data_source_block I
_cod_original_sg_symbol_H-M 'P 21/n'
_cod_database_code 2204902
_cod_database_fobs_code 2204902

loop_
_symmetry_equiv_pos_as_xyz
'x, y, z'
'-x+1/2, y+1/2, -z+1/2'
'-x, -y, -z'
'x-1/2, -y-1/2, z-1/2'

loop_
_atom_site_label
_atom_site_fract_x
_atom_site_fract_y
_atom_site_fract_z
_atom_site_U_iso_or_equiv
_atom_site_adp_type
_atom_site_calc_flag
_atom_site_refinement_flags
_atom_site_occupancy
_atom_site_type_symbol
Hg1 0.72683(2) 0.369044(11) 0.780598(18) 0.03736(9) Uani d . 1 Hg
I1 0.80511(6) 0.37933(3) 0.98471(3) 0.05633(15) Uani d . 1 I
I2 0.54363(4) 0.26956(2) 0.75733(4) 0.04652(12) Uani d . 1 I
I3 0.90480(4) 0.33591(2) 0.64392(3) 0.04460(12) Uani d . 1 I
I4 0.64782(4) 0.49505(2) 0.72408(4) 0.04581(12) Uani d . 1 I
S1 0.26890(19) 0.65959(8) 0.72510(15) 0.0513(5) Uani d . 1 S
S2 0.14150(17) 0.58667(10) 0.68781(16) 0.0549(5) Uani d . 1 S
N1 0.7272(5) 0.6380(2) 0.4836(4) 0.0360(11) Uani d . 1 N
N2 0.2705(6) 0.3651(2) 0.9829(4) 0.0446(14) Uani d . 1 N
C1 0.3977(6) 0.6480(3) 0.6485(5) 0.0352(13) Uani d . 1 C
C2 0.3930(6) 0.6116(3) 0.5614(5) 0.0380(13) Uani d . 1 C
H2A 0.3167 0.5890 0.5383 0.046 Uiso calc R 1 H
C3 0.4998(6) 0.6076(3) 0.5064(5) 0.0362(13) Uani d . 1 C
H3A 0.4968 0.5817 0.4464 0.043 Uiso calc R 1 H
C4 0.6099(6) 0.6413(3) 0.5395(4) 0.0312(12) Uani d . 1 C
C5 0.6150(6) 0.6798(3) 0.6267(5) 0.0374(13) Uani d . 1 C
H5A 0.6901 0.7037 0.6488 0.045 Uiso calc R 1 H
C6 0.5075(7) 0.6823(3) 0.6809(5) 0.0419(15) Uani d . 1 C
H6A 0.5098 0.7079 0.7411 0.050 Uiso calc R 1 H
C7 0.8376(7) 0.6118(4) 0.5521(6) 0.0545(18) Uani d . 1 C
H7A 0.8554 0.6414 0.6101 0.082 Uiso calc R 1 H
H7B 0.9134 0.6087 0.5144 0.082 Uiso calc R 1 H
H7C 0.8161 0.5682 0.5766 0.082 Uiso calc R 1 H
C8 0.7081(8) 0.5952(4) 0.3909(5) 0.0527(18) Uani d . 1 C
H8A 0.6927 0.5500 0.4114 0.079 Uiso calc R 1 H
H8B 0.7848 0.5968 0.3540 0.079 Uiso calc R 1 H
H8C 0.6343 0.6111 0.3467 0.079 Uiso calc R 1 H
C9 0.7593(7) 0.7057(3) 0.4491(6) 0.0473(16) Uani d . 1 C
H9A 0.7833 0.7333 0.5085 0.071 Uiso calc R 1 H
H9B 0.6846 0.7246 0.4096 0.071 Uiso calc R 1 H
H9C 0.8309 0.7033 0.4067 0.071 Uiso calc R 1 H
C10 0.1864(6) 0.5226(3) 0.7756(5) 0.0377(13) Uani d . 1 C
C11 0.0893(7) 0.4836(3) 0.8063(5) 0.0427(15) Uani d . 1 C
H11A 0.0029 0.4919 0.7816 0.051 Uiso calc R 1 H
C12 0.1180(7) 0.4326(3) 0.8727(5) 0.0439(15) Uani d . 1 C
H12A 0.0513 0.4057 0.8937 0.053 Uiso calc R 1 H
C13 0.2433(6) 0.4205(3) 0.9091(4) 0.0359(13) Uani d . 1 C
C14 0.3415(6) 0.4581(3) 0.8779(5) 0.0404(14) Uani d . 1 C
H14A 0.4279 0.4492 0.9020 0.048 Uiso calc R 1 H
C15 0.3115(6) 0.5096(3) 0.8100(5) 0.0401(14) Uani d . 1 C
H15A 0.3781 0.5359 0.7874 0.048 Uiso calc R 1 H
C16 0.1976(10) 0.3753(5) 1.0746(6) 0.069(2) Uani d . 1 C
H16A 0.2191 0.4183 1.1046 0.104 Uiso calc R 1 H
H16B 0.2207 0.3408 1.1247 0.104 Uiso calc R 1 H
H16C 0.1055 0.3733 1.0541 0.104 Uiso calc R 1 H
C17 0.2264(10) 0.3005(3) 0.9308(6) 0.069(3) Uani d . 1 C
H17A 0.2758 0.2926 0.8726 0.104 Uiso calc R 1 H
H17B 0.1352 0.3035 0.9072 0.104 Uiso calc R 1 H
H17C 0.2400 0.2642 0.9792 0.104 Uiso calc R 1 H
C18 0.4082(9) 0.3579(4) 1.0182(6) 0.060(2) Uani d . 1 C
H18A 0.4380 0.3973 1.0557 0.091 Uiso calc R 1 H
H18B 0.4575 0.3521 0.9594 0.091 Uiso calc R 1 H
H18C 0.4200 0.3195 1.0627 0.091 Uiso calc R 1 H

loop_
_atom_site_aniso_label
_atom_site_aniso_U_11
_atom_site_aniso_U_22
_atom_site_aniso_U_33
_atom_site_aniso_U_12
_atom_site_aniso_U_13
_atom_site_aniso_U_23
Hg1 0.03735(15) 0.03372(15) 0.04193(15) -0.00063(9) 0.00859(11) -0.00035(9)
I1 0.0683(4) 0.0655(3) 0.0360(2) -0.0185(2) 0.0096(2) -0.0048(2)
I2 0.0360(2) 0.0390(2) 0.0635(3) -0.00763(17) -0.0008(2) 0.00496(19)
I3 0.0406(3) 0.0466(3) 0.0490(2) 0.00310(17) 0.0165(2) -0.00287(18)
I4 0.0452(3) 0.0290(2) 0.0620(3) 0.00186(16) -0.0016(2) -0.00138(17)
S1 0.0585(12) 0.0320(9) 0.0691(12) 0.0110(7) 0.0359(10) 0.0106(7)
S2 0.0340(9) 0.0626(12) 0.0693(12) 0.0077(8) 0.0106(8) 0.0288(9)
N1 0.031(3) 0.038(3) 0.039(3) -0.001(2) 0.007(2) -0.002(2)
N2 0.068(4) 0.028(3) 0.037(3) -0.009(2) 0.002(3) -0.001(2)
C1 0.038(3) 0.025(3) 0.044(3) 0.009(2) 0.014(3) 0.006(2)
C2 0.031(3) 0.036(3) 0.047(4) -0.002(2) 0.003(3) 0.003(3)
C3 0.034(3) 0.040(3) 0.035(3) 0.000(3) 0.005(3) -0.004(2)
C4 0.030(3) 0.030(3) 0.034(3) 0.002(2) 0.004(2) 0.003(2)
C5 0.035(3) 0.039(3) 0.038(3) -0.002(3) 0.002(3) -0.006(2)
C6 0.055(4) 0.036(3) 0.035(3) 0.008(3) 0.005(3) -0.005(2)
C7 0.035(4) 0.069(5) 0.060(4) 0.018(3) 0.008(3) 0.010(4)
C8 0.054(5) 0.057(4) 0.050(4) -0.003(3) 0.018(3) -0.017(3)
C9 0.040(4) 0.048(4) 0.057(4) 0.003(3) 0.015(3) 0.005(3)
C10 0.038(3) 0.038(3) 0.039(3) 0.005(3) 0.014(3) 0.005(2)
C11 0.035(4) 0.046(4) 0.048(4) -0.007(3) 0.008(3) -0.002(3)
C12 0.046(4) 0.041(4) 0.047(4) -0.014(3) 0.012(3) 0.003(3)
C13 0.046(4) 0.031(3) 0.031(3) -0.006(3) 0.005(3) -0.004(2)
C14 0.037(4) 0.033(3) 0.052(4) 0.001(3) 0.009(3) -0.001(3)
C15 0.036(4) 0.035(3) 0.051(4) 0.001(3) 0.013(3) 0.004(3)
C16 0.085(7) 0.086(6) 0.038(4) -0.015(5) 0.010(4) 0.007(4)
C17 0.107(7) 0.029(4) 0.068(5) -0.017(4) -0.017(5) -0.001(3)
C18 0.072(6) 0.052(4) 0.054(4) -0.008(4) -0.008(4) 0.011(3)

loop_
_atom_type_symbol
_atom_type_description
_atom_type_scat_dispersion_real
_atom_type_scat_dispersion_imag
_atom_type_scat_source
C C 0.0033 0.0016 'International Tables Vol C Tables 4.2.6.8 and 6.1.1.4'
H H 0.0000 0.0000 'International Tables Vol C Tables 4.2.6.8 and 6.1.1.4'
S S 0.1246 0.1234 'International Tables Vol C Tables 4.2.6.8 and 6.1.1.4'
Hg Hg -2.3894 9.2266 'International Tables Vol C Tables 4.2.6.8 and 6.1.1.4'
I I -0.4742 1.8119 'International Tables Vol C Tables 4.2.6.8 and 6.1.1.4'
N N 0.0061 0.0033 'International Tables Vol C Tables 4.2.6.8 and 6.1.1.4'

loop_
_geom_angle_atom_site_label_1
_geom_angle_atom_site_label_2
_geom_angle_atom_site_label_3
_geom_angle
_geom_angle_publ_flag
I1 Hg1 I4 104.325(17) yes
I1 Hg1 I2 107.628(16) yes
I4 Hg1 I2 117.143(16) yes
I1 Hg1 I3 119.647(18) yes
I4 Hg1 I3 104.449(16) yes
I2 Hg1 I3 104.339(16) yes
C1 S1 S2 106.4(2) yes
C10 S2 S1 104.5(2) yes
C4 N1 C9 109.1(5) no
C4 N1 C7 110.0(5) no
C9 N1 C7 109.2(5) no
C4 N1 C8 112.1(5) no
C9 N1 C8 107.6(5) no
C7 N1 C8 108.8(6) no
C18 N2 C13 113.6(5) no
C18 N2 C16 108.3(6) no
C13 N2 C16 109.8(6) no
C18 N2 C17 107.5(6) no
C13 N2 C17 108.7(5) no
C16 N2 C17 108.9(6) no
C2 C1 C6 120.0(6) no
C2 C1 S1 125.6(5) no
C6 C1 S1 114.4(5) no
C1 C2 C3 120.3(6) no
C1 C2 H2A 119.9 no
C3 C2 H2A 119.9 no
C4 C3 C2 119.6(6) no
C4 C3 H3A 120.2 no
C2 C3 H3A 120.2 no
C3 C4 C5 120.7(6) no
C3 C4 N1 121.6(5) no
C5 C4 N1 117.7(5) no
C4 C5 C6 118.4(6) no
C4 C5 H5A 120.8 no
C6 C5 H5A 120.8 no
C1 C6 C5 121.0(6) no
C1 C6 H6A 119.5 no
C5 C6 H6A 119.5 no
N1 C7 H7A 109.5 no
N1 C7 H7B 109.5 no
H7A C7 H7B 109.5 no
N1 C7 H7C 109.5 no
H7A C7 H7C 109.5 no
H7B C7 H7C 109.5 no
N1 C8 H8A 109.5 no
N1 C8 H8B 109.5 no
H8A C8 H8B 109.5 no
N1 C8 H8C 109.5 no
H8A C8 H8C 109.5 no
H8B C8 H8C 109.5 no
N1 C9 H9A 109.5 no
N1 C9 H9B 109.5 no
H9A C9 H9B 109.5 no
N1 C9 H9C 109.5 no
H9A C9 H9C 109.5 no
H9B C9 H9C 109.5 no
C15 C10 C11 120.0(6) no
C15 C10 S2 122.9(5) no
C11 C10 S2 117.1(5) no
C12 C11 C10 119.9(6) no
C12 C11 H11A 120.1 no
C10 C11 H11A 120.1 no
C11 C12 C13 120.2(6) no
C11 C12 H12A 119.9 no
C13 C12 H12A 119.9 no
C14 C13 C12 120.7(6) no
C14 C13 N2 120.7(6) no
C12 C13 N2 118.6(6) no
C13 C14 C15 118.7(6) no
C13 C14 H14A 120.7 no
C15 C14 H14A 120.7 no
C10 C15 C14 120.5(6) no
C10 C15 H15A 119.7 no
C14 C15 H15A 119.7 no
N2 C16 H16A 109.5 no
N2 C16 H16B 109.5 no
H16A C16 H16B 109.5 no
N2 C16 H16C 109.5 no
H16A C16 H16C 109.5 no
H16B C16 H16C 109.5 no
N2 C17 H17A 109.5 no
N2 C17 H17B 109.5 no
H17A C17 H17B 109.5 no
N2 C17 H17C 109.5 no
H17A C17 H17C 109.5 no
H17B C17 H17C 109.5 no
N2 C18 H18A 109.5 no
N2 C18 H18B 109.5 no
H18A C18 H18B 109.5 no
N2 C18 H18C 109.5 no
H18A C18 H18C 109.5 no
H18B C18 H18C 109.5 no

loop_
_geom_bond_atom_site_label_1
_geom_bond_atom_site_label_2
_geom_bond_distance
_geom_bond_publ_flag
Hg1 I1 2.7559(6) yes
Hg1 I4 2.7803(5) yes
Hg1 I2 2.7921(5) yes
Hg1 I3 2.8003(5) yes
S1 C1 1.779(6) yes
S1 S2 2.030(3) yes
S2 C10 1.782(6) yes
N1 C4 1.496(8) no
N1 C9 1.501(8) no
N1 C7 1.502(9) no
N1 C8 1.503(8) no
N2 C18 1.484(11) no
N2 C13 1.502(8) no
N2 C16 1.507(10) no
N2 C17 1.538(8) no
C1 C2 1.367(9) no
C1 C6 1.382(9) no
C2 C3 1.395(9) no
C2 H2A 0.9500 no
C3 C4 1.381(8) no
C3 H3A 0.9500 no
C4 C5 1.391(8) no
C5 C6 1.393(9) no
C5 H5A 0.9500 no
C6 H6A 0.9500 no
C7 H7A 0.9800 no
C7 H7B 0.9800 no
C7 H7C 0.9800 no
C8 H8A 0.9800 no
C8 H8B 0.9800 no
C8 H8C 0.9800 no
C9 H9A 0.9800 no
C9 H9B 0.9800 no
C9 H9C 0.9800 no
C10 C15 1.375(9) no
C10 C11 1.383(9) no
C11 C12 1.375(9) no
C11 H11A 0.9500 no
C12 C13 1.381(9) no
C12 H12A 0.9500 no
C13 C14 1.379(9) no
C14 C15 1.399(9) no
C14 H14A 0.9500 no
C15 H15A 0.9500 no
C16 H16A 0.9800 no
C16 H16B 0.9800 no
C16 H16C 0.9800 no
C17 H17A 0.9800 no
C17 H17B 0.9800 no
C17 H17C 0.9800 no
C18 H18A 0.9800 no
C18 H18B 0.9800 no
C18 H18C 0.9800 no

loop_
_geom_hbond_atom_site_label_D
_geom_hbond_atom_site_label_H
_geom_hbond_atom_site_label_A
_geom_hbond_site_symmetry_A
_geom_hbond_distance_DH
_geom_hbond_distance_HA
_geom_hbond_distance_DA
_geom_hbond_angle_DHA
_geom_hbond_publ_flag
C3 H3A I4 3_666 0.95 3.03 3.898(6) 152 yes
C9 H9C I3 3_766 0.98 3.02 3.934(7) 155 yes
C12 H12A I1 1_455 0.95 3.00 3.882(7) 155 yes
C16 H16A I4 3_667 0.98 3.10 3.989(9) 151 yes

loop_
_geom_torsion_atom_site_label_1
_geom_torsion_atom_site_label_2
_geom_torsion_atom_site_label_3
_geom_torsion_atom_site_label_4
_geom_torsion
_geom_torsion_publ_flag
C1 S1 S2 C10 92.1(3) no
S2 S1 C1 C2 18.8(6) no
S2 S1 C1 C6 -164.2(4) no
C6 C1 C2 C3 1.5(9) no
S1 C1 C2 C3 178.4(5) no
C1 C2 C3 C4 -0.9(9) no
C2 C3 C4 C5 -0.6(9) no
C2 C3 C4 N1 179.4(5) no
C9 N1 C4 C3 119.4(6) no
C7 N1 C4 C3 -120.9(7) no
C8 N1 C4 C3 0.3(8) no
C9 N1 C4 C5 -60.6(7) no
C7 N1 C4 C5 59.1(7) no
C8 N1 C4 C5 -179.7(6) no
C3 C4 C5 C6 1.3(9) no
N1 C4 C5 C6 -178.7(5) no
C2 C1 C6 C5 -0.7(9) no
S1 C1 C6 C5 -177.9(5) no
C4 C5 C6 C1 -0.7(9) no
S1 S2 C10 C15 -35.4(6) no
S1 S2 C10 C11 147.0(5) no
C15 C10 C11 C12 1.3(10) no
S2 C10 C11 C12 178.9(5) no
C10 C11 C12 C13 0.2(10) no
C11 C12 C13 C14 -1.5(10) no
C11 C12 C13 N2 179.0(6) no
C18 N2 C13 C14 1.7(8) no
C16 N2 C13 C14 123.1(7) no
C17 N2 C13 C14 -117.9(7) no
C18 N2 C13 C12 -178.7(6) no
C16 N2 C13 C12 -57.4(7) no
C17 N2 C13 C12 61.7(8) no
C12 C13 C14 C15 1.2(9) no
N2 C13 C14 C15 -179.3(5) no
C11 C10 C15 C14 -1.6(10) no
S2 C10 C15 C14 -179.1(5) no
C13 C14 C15 C10 0.3(9) no
